data_7134793
loop_
_publ_author_name
'Alka&#x15f;, Adil'
'Diaz-Rodriguez, Roberto M'
'Sequeira, Steve O.'
'Hilborn, James W.'
'Atansi, Mmasinachi'
'Sullivan, Em C.'
'Brown, Emily B.'
'Gapare, Rosinah Liandrah'
'Mutus, Bulent'
'Robertson, Katherine N.'
'Thompson, Alison'

_publ_section_title
;
 Introducing the substituted azobispyrrole framework: synthesis and
 properties.
;
_journal_issue 62
_journal_name_full 'Chemical communications (Cambridge, England)'
_journal_page_first 11649
_journal_page_last 11652
_journal_paper_doi 10.1039/d5cc02884a
_journal_volume 61
_journal_year 2025
_chemical_formula_moiety '2(0.5(C38 H36 N4)), H2 O'
_chemical_formula_sum 'C38 H38 N4 O'
_chemical_formula_weight 566.72
_space_group_crystal_system triclinic
_space_group_IT_number 2
_space_group_name_Hall '-P 1'
_space_group_name_H-M_alt 'P -1'
_atom_sites_solution_hydrogens mixed
_atom_sites_solution_primary dual
_audit_creation_method SHELXL-2019/3
_audit_update_record
;
2024-12-15 deposited with the CCDC.	2025-06-20 downloaded from the CCDC.
;
_cell_angle_alpha 105.7410(14)
_cell_angle_beta 95.3783(14)
_cell_angle_gamma 104.4287(14)
_cell_formula_units_Z 2
_cell_length_a 10.6572(4)
_cell_length_b 12.3917(5)
_cell_length_c 12.8250(5)
_cell_measurement_reflns_used 9977
_cell_measurement_temperature 150(2)
_cell_measurement_theta_max 26.3546
_cell_measurement_theta_min 2.2681
_cell_volume 1554.92(11)
_computing_cell_refinement 'SAINT V8.40B (Bruker AXS LLC, 2019)'
_computing_data_collection 'Bruker Instrument Service v8.5.0.11 RC8'
_computing_data_reduction 'SAINT V8.40B (Bruker AXS LLC, 2019)'
_computing_structure_refinement 'SHELXL-2019/2 (Sheldrick, 2019)'
_computing_structure_solution 'SHELXT-2014 (Sheldrick, 2015)'
_diffrn_ambient_temperature 150(2)
_diffrn_detector '100 \\times 140 mm^2^ CMOS sensor'
_diffrn_detector_area_resol_mean 7.3910
_diffrn_detector_type 'Bruker PHOTON III'
_diffrn_measured_fraction_theta_full 0.999
_diffrn_measured_fraction_theta_max 0.999
_diffrn_measurement_device '\k--geometry diffractometer'
_diffrn_measurement_device_type 'Bruker D8 VENTURE'
_diffrn_radiation_monochromator 'multilayer mirror'
_diffrn_radiation_type MoK\a
_diffrn_radiation_wavelength 0.71073
_diffrn_reflns_av_R_equivalents 0.0759
_diffrn_reflns_av_unetI/netI 0.0343
_diffrn_reflns_Laue_measured_fraction_full 0.999
_diffrn_reflns_Laue_measured_fraction_max 0.999
_diffrn_reflns_limit_h_max 13
_diffrn_reflns_limit_h_min -13
_diffrn_reflns_limit_k_max 15
_diffrn_reflns_limit_k_min -15
_diffrn_reflns_limit_l_max 16
_diffrn_reflns_limit_l_min -16
_diffrn_reflns_number 66976
_diffrn_reflns_point_group_measured_fraction_full 0.999
_diffrn_reflns_point_group_measured_fraction_max 0.999
_diffrn_reflns_theta_full 25.242
_diffrn_reflns_theta_max 26.396
_diffrn_reflns_theta_min 2.003
_diffrn_source_current 1.4
_diffrn_source_power 0.07
_diffrn_source_type 'Incoatec I\mS 3.0'
_diffrn_source_voltage 50
_exptl_absorpt_coefficient_mu 0.074
_exptl_absorpt_correction_T_max 0.7454
_exptl_absorpt_correction_T_min 0.6991
_exptl_absorpt_correction_type multi-scan
_exptl_absorpt_process_details
;
Krause, L., Herbst-Irmer, R., Sheldrick, G. M., Stalke, D. (2015).
J. Appl. Cryst. 48, 3-10.
;
_exptl_crystal_colour red-orange
_exptl_crystal_density_diffrn 1.210
_exptl_crystal_description 'flat rod'
_exptl_crystal_F_000 604
_exptl_crystal_size_max 0.153
_exptl_crystal_size_mid 0.039
_exptl_crystal_size_min 0.024
_refine_diff_density_max 0.262
_refine_diff_density_min -0.267
_refine_diff_density_rms 0.051
_refine_ls_extinction_method none
_refine_ls_goodness_of_fit_ref 1.085
_refine_ls_hydrogen_treatment mixed
_refine_ls_matrix_type full
_refine_ls_number_parameters 408
_refine_ls_number_reflns 6366
_refine_ls_number_restraints 0
_refine_ls_restrained_S_all 1.085
_refine_ls_R_factor_all 0.0848
_refine_ls_R_factor_gt 0.0513
_refine_ls_shift/su_max 0.000
_refine_ls_shift/su_mean 0.000
_refine_ls_structure_factor_coef Fsqd
_refine_ls_weighting_details 'w=1/[\s^2^(Fo^2^)+(0.0608P)^2^+0.8412P] where P=(Fo^2^+2Fc^2^)/3'
_refine_ls_weighting_scheme calc
_refine_ls_wR_factor_gt 0.1209
_refine_ls_wR_factor_ref 0.1477
_reflns_Friedel_coverage 0.000
_reflns_number_gt 4569
_reflns_number_total 6366
_reflns_threshold_expression 'I > 2\s(I)'
_cod_data_source_file d5cc02884a2.cif
_cod_data_source_block AT021C
_cod_depositor_comments 'Adding full bibliography for 7134793--7134795.cif.'
_cod_database_code 7134793
_shelx_shelxl_version_number 2019/3
_shelx_space_group_comment
;
The symmetry employed for this shelxl refinement is uniquely defined
by the following loop, which should always be used as a source of
symmetry information in preference to the above space-group names.
They are only intended as comments.
;
_shelx_estimated_absorpt_t_min 0.989
_shelx_estimated_absorpt_t_max 0.998
_diffrn_source_source 'microfocus sealed tube'

loop_
_space_group_symop_operation_xyz
'x, y, z'
'-x, -y, -z'

loop_
_atom_site_label
_atom_site_type_symbol
_atom_site_fract_x
_atom_site_fract_y
_atom_site_fract_z
_atom_site_U_iso_or_equiv
_atom_site_adp_type
_atom_site_occupancy
_atom_site_site_symmetry_order
_atom_site_calc_flag
_atom_site_refinement_flags_posn
_atom_site_refinement_flags_adp
_atom_site_refinement_flags_occupancy
_atom_site_disorder_assembly
_atom_site_disorder_group
O1 O 0.00156(16) 0.25227(14) 0.24787(12) 0.0345(3) Uani 1 1 d . . . . .
H1O H -0.048(3) 0.183(3) 0.240(2) 0.052 Uiso 1 1 d . U . . .
H2O H -0.053(3) 0.295(2) 0.242(2) 0.052 Uiso 1 1 d . U . . .
N1 N 0.14036(17) 0.20959(14) 0.05429(13) 0.0276(4) Uani 1 1 d . . . . .
H1N H 0.097(3) 0.219(2) 0.111(2) 0.053(8) Uiso 1 1 d . . . . .
N2 N 0.03080(16) 0.00053(14) -0.04100(13) 0.0272(4) Uani 1 1 d . . . . .
N3 N 0.13465(17) 0.35845(14) 0.48546(14) 0.0273(4) Uani 1 1 d . . . . .
H3N H 0.089(3) 0.330(2) 0.416(2) 0.057(8) Uiso 1 1 d . . . . .
N4 N 0.02917(16) 0.51374(14) 0.55036(13) 0.0274(4) Uani 1 1 d . . . . .
C1 C 0.1150(2) 0.10788(16) -0.03235(15) 0.0267(4) Uani 1 1 d . . . . .
C2 C 0.1889(2) 0.13166(17) -0.11113(16) 0.0281(4) Uani 1 1 d . . . . .
C3 C 0.2584(2) 0.25137(17) -0.07173(16) 0.0306(4) Uani 1 1 d . . . . .
H3 H 0.316546 0.292963 -0.108698 0.037 Uiso 1 1 calc R U . . .
C4 C 0.2274(2) 0.29831(17) 0.03063(16) 0.0285(4) Uani 1 1 d . . . . .
C5 C 0.19448(19) 0.04322(17) -0.21408(15) 0.0278(4) Uani 1 1 d . . . . .
C6 C 0.0980(2) 0.01152(18) -0.30737(16) 0.0306(4) Uani 1 1 d . . . . .
C7 C 0.1029(2) -0.07551(18) -0.40080(17) 0.0346(5) Uani 1 1 d . . . . .
H7 H 0.036529 -0.098173 -0.463757 0.042 Uiso 1 1 calc R U . . .
C8 C 0.2021(2) -0.12995(18) -0.40444(17) 0.0363(5) Uani 1 1 d . . . . .
C9 C 0.2979(2) -0.09588(19) -0.31221(19) 0.0387(5) Uani 1 1 d . . . . .
H9 H 0.366824 -0.132097 -0.313994 0.046 Uiso 1 1 calc R U . . .
C10 C 0.2964(2) -0.00984(18) -0.21662(17) 0.0337(5) Uani 1 1 d . . . . .
C11 C -0.0075(2) 0.0726(2) -0.30737(19) 0.0424(5) Uani 1 1 d . . . . .
H11A H -0.072888 0.032999 -0.374801 0.064 Uiso 1 1 calc R U . . .
H11B H 0.031942 0.154163 -0.304004 0.064 Uiso 1 1 calc R U . . .
H11C H -0.050401 0.070600 -0.243300 0.064 Uiso 1 1 calc R U . . .
C12 C 0.2062(3) -0.2233(2) -0.5069(2) 0.0501(6) Uani 1 1 d . . . . .
H12A H 0.296711 -0.210405 -0.521148 0.075 Uiso 1 1 calc R U . . .
H12B H 0.149156 -0.219593 -0.569593 0.075 Uiso 1 1 calc R U . . .
H12C H 0.175558 -0.300466 -0.496565 0.075 Uiso 1 1 calc R U . . .
C13 C 0.4027(2) 0.0252(2) -0.1181(2) 0.0498(6) Uani 1 1 d . . . . .
H13A H 0.463237 -0.022790 -0.133616 0.075 Uiso 1 1 calc R U . . .
H13B H 0.363058 0.013379 -0.054656 0.075 Uiso 1 1 calc R U . . .
H13C H 0.451201 0.107918 -0.101736 0.075 Uiso 1 1 calc R U . . .
C14 C 0.2815(2) 0.41671(17) 0.10701(17) 0.0300(4) Uani 1 1 d . . . . .
C15 C 0.3385(2) 0.50908(18) 0.06800(19) 0.0359(5) Uani 1 1 d . . . . .
H15 H 0.337801 0.495432 -0.008637 0.043 Uiso 1 1 calc R U . . .
C16 C 0.3959(2) 0.6204(2) 0.1403(2) 0.0428(6) Uani 1 1 d . . . . .
H16 H 0.434646 0.682481 0.112796 0.051 Uiso 1 1 calc R U . . .
C17 C 0.3976(2) 0.6423(2) 0.2520(2) 0.0450(6) Uani 1 1 d . . . . .
H17 H 0.437884 0.718781 0.301254 0.054 Uiso 1 1 calc R U . . .
C18 C 0.3405(3) 0.5523(2) 0.2913(2) 0.0455(6) Uani 1 1 d . . . . .
H18 H 0.341247 0.566804 0.368058 0.055 Uiso 1 1 calc R U . . .
C19 C 0.2816(2) 0.44041(19) 0.21961(18) 0.0386(5) Uani 1 1 d . . . . .
H19 H 0.241045 0.379341 0.247630 0.046 Uiso 1 1 calc R U . . .
C20 C 0.1106(2) 0.44713(17) 0.56569(16) 0.0271(4) Uani 1 1 d . . . . .
C21 C 0.18200(19) 0.45682(17) 0.66572(16) 0.0281(4) Uani 1 1 d . . . . .
C22 C 0.2490(2) 0.37096(18) 0.64452(16) 0.0307(4) Uani 1 1 d . . . . .
H22 H 0.305716 0.356506 0.697519 0.037 Uiso 1 1 calc R U . . .
C23 C 0.2181(2) 0.31108(17) 0.53318(16) 0.0287(4) Uani 1 1 d . . . . .
C24 C 0.18779(19) 0.54481(17) 0.77262(15) 0.0283(4) Uani 1 1 d . . . . .
C25 C 0.2974(2) 0.64415(19) 0.81382(17) 0.0345(5) Uani 1 1 d . . . . .
C26 C 0.2982(2) 0.72810(19) 0.91144(18) 0.0384(5) Uani 1 1 d . . . . .
H26 H 0.371758 0.795748 0.939079 0.046 Uiso 1 1 calc R U . . .
C27 C 0.1950(2) 0.71613(19) 0.96958(17) 0.0348(5) Uani 1 1 d . . . . .
C28 C 0.0893(2) 0.61584(18) 0.92966(16) 0.0318(5) Uani 1 1 d . . . . .
H28 H 0.018715 0.605975 0.969494 0.038 Uiso 1 1 calc R U . . .
C29 C 0.0844(2) 0.52903(17) 0.83223(16) 0.0288(4) Uani 1 1 d . . . . .
C30 C 0.4126(2) 0.6597(2) 0.7543(2) 0.0511(6) Uani 1 1 d . . . . .
H30A H 0.476183 0.736303 0.791577 0.077 Uiso 1 1 calc R U . . .
H30B H 0.381905 0.655147 0.678316 0.077 Uiso 1 1 calc R U . . .
H30C H 0.454834 0.597924 0.754192 0.077 Uiso 1 1 calc R U . . .
C31 C 0.1970(3) 0.8100(2) 1.07370(19) 0.0458(6) Uani 1 1 d . . . . .
H31A H 0.250608 0.801120 1.135469 0.069 Uiso 1 1 calc R U . . .
H31B H 0.106972 0.802712 1.088001 0.069 Uiso 1 1 calc R U . . .
H31C H 0.234574 0.887203 1.065257 0.069 Uiso 1 1 calc R U . . .
C32 C -0.0300(2) 0.42062(19) 0.79243(19) 0.0395(5) Uani 1 1 d . . . . .
H32A H -0.092986 0.425194 0.843310 0.059 Uiso 1 1 calc R U . . .
H32B H 0.001250 0.351954 0.788911 0.059 Uiso 1 1 calc R U . . .
H32C H -0.073091 0.413839 0.719048 0.059 Uiso 1 1 calc R U . . .
C33 C 0.2667(2) 0.21626(17) 0.47151(16) 0.0290(4) Uani 1 1 d . . . . .
C34 C 0.2664(2) 0.19145(19) 0.35844(17) 0.0365(5) Uani 1 1 d . . . . .
H34 H 0.231718 0.235436 0.319148 0.044 Uiso 1 1 calc R U . . .
C35 C 0.3164(2) 0.1032(2) 0.30309(19) 0.0416(5) Uani 1 1 d . . . . .
H35 H 0.316133 0.087563 0.226322 0.050 Uiso 1 1 calc R U . . .
C36 C 0.3665(2) 0.03807(19) 0.35846(19) 0.0382(5) Uani 1 1 d . . . . .
H36 H 0.400868 -0.022120 0.320246 0.046 Uiso 1 1 calc R U . . .
C37 C 0.3663(2) 0.06091(19) 0.47013(19) 0.0358(5) Uani 1 1 d . . . . .
H37 H 0.400540 0.016065 0.508677 0.043 Uiso 1 1 calc R U . . .
C38 C 0.3164(2) 0.14904(17) 0.52626(17) 0.0307(4) Uani 1 1 d . . . . .
H38 H 0.316147 0.163566 0.602876 0.037 Uiso 1 1 calc R U . . .

loop_
_atom_site_aniso_label
_atom_site_aniso_U_11
_atom_site_aniso_U_22
_atom_site_aniso_U_33
_atom_site_aniso_U_23
_atom_site_aniso_U_13
_atom_site_aniso_U_12
O1 0.0432(9) 0.0306(8) 0.0300(8) 0.0077(6) 0.0063(7) 0.0128(7)
N1 0.0371(9) 0.0224(8) 0.0203(8) 0.0020(7) 0.0063(7) 0.0077(7)
N2 0.0337(9) 0.0247(8) 0.0211(8) 0.0038(7) 0.0061(6) 0.0075(7)
N3 0.0359(9) 0.0254(9) 0.0210(8) 0.0028(7) 0.0040(7) 0.0143(7)
N4 0.0339(9) 0.0261(8) 0.0228(8) 0.0044(7) 0.0037(6) 0.0134(7)
C1 0.0350(10) 0.0219(9) 0.0209(9) 0.0026(8) 0.0045(8) 0.0084(8)
C2 0.0334(10) 0.0259(10) 0.0222(9) 0.0033(8) 0.0057(8) 0.0079(8)
C3 0.0372(11) 0.0268(10) 0.0248(10) 0.0053(8) 0.0069(8) 0.0062(9)
C4 0.0341(10) 0.0237(10) 0.0248(10) 0.0040(8) 0.0039(8) 0.0074(8)
C5 0.0333(10) 0.0241(10) 0.0218(9) 0.0025(8) 0.0082(8) 0.0044(8)
C6 0.0371(11) 0.0280(10) 0.0230(10) 0.0049(8) 0.0065(8) 0.0057(9)
C7 0.0443(12) 0.0311(11) 0.0216(10) 0.0036(8) 0.0054(9) 0.0038(9)
C8 0.0464(13) 0.0278(11) 0.0283(11) 0.0014(9) 0.0145(9) 0.0043(9)
C9 0.0401(12) 0.0325(12) 0.0405(13) 0.0027(10) 0.0132(10) 0.0121(10)
C10 0.0322(11) 0.0305(11) 0.0328(11) 0.0025(9) 0.0057(9) 0.0071(9)
C11 0.0469(13) 0.0431(13) 0.0330(12) 0.0037(10) -0.0008(10) 0.0170(11)
C12 0.0679(17) 0.0338(13) 0.0377(13) -0.0052(10) 0.0219(12) 0.0086(12)
C13 0.0443(14) 0.0456(14) 0.0485(15) -0.0012(12) -0.0068(11) 0.0163(11)
C14 0.0327(10) 0.0254(10) 0.0290(10) 0.0035(8) 0.0029(8) 0.0095(8)
C15 0.0384(12) 0.0300(11) 0.0367(12) 0.0077(9) 0.0061(9) 0.0083(9)
C16 0.0378(12) 0.0280(11) 0.0554(15) 0.0066(10) 0.0055(11) 0.0045(9)
C17 0.0382(12) 0.0283(12) 0.0524(15) -0.0061(10) -0.0057(11) 0.0065(10)
C18 0.0588(15) 0.0362(13) 0.0321(12) -0.0038(10) -0.0024(11) 0.0166(11)
C19 0.0550(14) 0.0279(11) 0.0286(11) 0.0023(9) 0.0030(10) 0.0130(10)
C20 0.0341(10) 0.0242(10) 0.0226(9) 0.0024(8) 0.0057(8) 0.0127(8)
C21 0.0332(10) 0.0272(10) 0.0232(10) 0.0037(8) 0.0042(8) 0.0122(8)
C22 0.0370(11) 0.0323(11) 0.0245(10) 0.0060(8) 0.0039(8) 0.0160(9)
C23 0.0332(10) 0.0267(10) 0.0276(10) 0.0053(8) 0.0057(8) 0.0141(8)
C24 0.0339(10) 0.0284(10) 0.0218(9) 0.0022(8) 0.0009(8) 0.0147(9)
C25 0.0370(11) 0.0324(11) 0.0308(11) 0.0042(9) 0.0030(9) 0.0111(9)
C26 0.0402(12) 0.0303(11) 0.0336(12) -0.0022(9) -0.0020(9) 0.0065(9)
C27 0.0455(12) 0.0308(11) 0.0237(10) -0.0013(9) -0.0017(9) 0.0166(10)
C28 0.0397(11) 0.0328(11) 0.0236(10) 0.0049(8) 0.0049(8) 0.0162(9)
C29 0.0354(11) 0.0273(10) 0.0225(10) 0.0035(8) 0.0019(8) 0.0123(9)
C30 0.0416(13) 0.0467(15) 0.0540(15) 0.0011(12) 0.0141(11) 0.0069(11)
C31 0.0603(15) 0.0367(13) 0.0320(12) -0.0062(10) 0.0028(11) 0.0196(12)
C32 0.0416(12) 0.0333(12) 0.0354(12) -0.0004(9) 0.0095(10) 0.0073(10)
C33 0.0329(10) 0.0260(10) 0.0279(10) 0.0037(8) 0.0067(8) 0.0127(8)
C34 0.0535(14) 0.0332(12) 0.0298(11) 0.0099(9) 0.0127(10) 0.0225(10)
C35 0.0568(14) 0.0385(13) 0.0340(12) 0.0069(10) 0.0197(11) 0.0216(11)
C36 0.0420(12) 0.0298(11) 0.0453(13) 0.0056(10) 0.0166(10) 0.0180(10)
C37 0.0340(11) 0.0306(11) 0.0456(13) 0.0106(10) 0.0071(9) 0.0154(9)
C38 0.0329(10) 0.0300(11) 0.0294(10) 0.0061(9) 0.0051(8) 0.0129(9)

loop_
_atom_type_symbol
_atom_type_description
_atom_type_scat_dispersion_real
_atom_type_scat_dispersion_imag
_atom_type_scat_source
C C 0.0033 0.0016 'International Tables Vol C Tables 4.2.6.8 and 6.1.1.4'
H H 0.0000 0.0000 'International Tables Vol C Tables 4.2.6.8 and 6.1.1.4'
N N 0.0061 0.0033 'International Tables Vol C Tables 4.2.6.8 and 6.1.1.4'
O O 0.0106 0.0060 'International Tables Vol C Tables 4.2.6.8 and 6.1.1.4'

loop_
_geom_angle_atom_site_label_1
_geom_angle_atom_site_label_2
_geom_angle_atom_site_label_3
_geom_angle
_geom_angle_site_symmetry_1
_geom_angle_site_symmetry_3
_geom_angle_publ_flag
H1O O1 H2O 105(2) . . ?
C4 N1 C1 108.96(16) . . ?
C4 N1 H1N 124.9(17) . . ?
C1 N1 H1N 125.3(17) . . ?
N2 N2 C1 114.26(19) 2 . ?
C23 N3 C20 108.99(16) . . ?
C23 N3 H3N 127.1(17) . . ?
C20 N3 H3N 122.9(17) . . ?
N4 N4 C20 113.94(19) 2_566 . ?
N2 C1 N1 126.65(17) . . ?
N2 C1 C2 124.93(17) . . ?
N1 C1 C2 108.42(17) . . ?
C1 C2 C3 106.79(16) . . ?
C1 C2 C5 124.81(18) . . ?
C3 C2 C5 128.35(18) . . ?
C4 C3 C2 108.24(18) . . ?
C4 C3 H3 125.9 . . ?
C2 C3 H3 125.9 . . ?
N1 C4 C3 107.57(17) . . ?
N1 C4 C14 123.66(18) . . ?
C3 C4 C14 128.62(19) . . ?
C6 C5 C10 120.01(18) . . ?
C6 C5 C2 120.55(18) . . ?
C10 C5 C2 119.43(18) . . ?
C7 C6 C5 118.98(19) . . ?
C7 C6 C11 120.66(19) . . ?
C5 C6 C11 120.34(18) . . ?
C8 C7 C6 121.8(2) . . ?
C8 C7 H7 119.1 . . ?
C6 C7 H7 119.1 . . ?
C9 C8 C7 118.34(19) . . ?
C9 C8 C12 120.7(2) . . ?
C7 C8 C12 120.9(2) . . ?
C8 C9 C10 121.8(2) . . ?
C8 C9 H9 119.1 . . ?
C10 C9 H9 119.1 . . ?
C9 C10 C5 119.0(2) . . ?
C9 C10 C13 120.3(2) . . ?
C5 C10 C13 120.72(19) . . ?
C6 C11 H11A 109.5 . . ?
C6 C11 H11B 109.5 . . ?
H11A C11 H11B 109.5 . . ?
C6 C11 H11C 109.5 . . ?
H11A C11 H11C 109.5 . . ?
H11B C11 H11C 109.5 . . ?
C8 C12 H12A 109.5 . . ?
C8 C12 H12B 109.5 . . ?
H12A C12 H12B 109.5 . . ?
C8 C12 H12C 109.5 . . ?
H12A C12 H12C 109.5 . . ?
H12B C12 H12C 109.5 . . ?
C10 C13 H13A 109.5 . . ?
C10 C13 H13B 109.5 . . ?
H13A C13 H13B 109.5 . . ?
C10 C13 H13C 109.5 . . ?
H13A C13 H13C 109.5 . . ?
H13B C13 H13C 109.5 . . ?
C19 C14 C15 118.26(19) . . ?
C19 C14 C4 121.78(19) . . ?
C15 C14 C4 119.94(19) . . ?
C16 C15 C14 120.4(2) . . ?
C16 C15 H15 119.8 . . ?
C14 C15 H15 119.8 . . ?
C17 C16 C15 120.8(2) . . ?
C17 C16 H16 119.6 . . ?
C15 C16 H16 119.6 . . ?
C18 C17 C16 119.4(2) . . ?
C18 C17 H17 120.3 . . ?
C16 C17 H17 120.3 . . ?
C17 C18 C19 120.5(2) . . ?
C17 C18 H18 119.8 . . ?
C19 C18 H18 119.8 . . ?
C18 C19 C14 120.7(2) . . ?
C18 C19 H19 119.6 . . ?
C14 C19 H19 119.6 . . ?
N4 C20 N3 126.35(17) . . ?
N4 C20 C21 125.47(17) . . ?
N3 C20 C21 108.18(17) . . ?
C20 C21 C22 106.67(17) . . ?
C20 C21 C24 125.51(17) . . ?
C22 C21 C24 127.79(18) . . ?
C23 C22 C21 108.23(18) . . ?
C23 C22 H22 125.9 . . ?
C21 C22 H22 125.9 . . ?
N3 C23 C22 107.93(16) . . ?
N3 C23 C33 123.60(18) . . ?
C22 C23 C33 128.44(18) . . ?
C29 C24 C25 119.99(18) . . ?
C29 C24 C21 120.31(18) . . ?
C25 C24 C21 119.70(18) . . ?
C26 C25 C24 118.8(2) . . ?
C26 C25 C30 120.3(2) . . ?
C24 C25 C30 120.90(19) . . ?
C27 C26 C25 122.1(2) . . ?
C27 C26 H26 119.0 . . ?
C25 C26 H26 119.0 . . ?
C26 C27 C28 118.45(19) . . ?
C26 C27 C31 120.9(2) . . ?
C28 C27 C31 120.6(2) . . ?
C27 C28 C29 121.5(2) . . ?
C27 C28 H28 119.2 . . ?
C29 C28 H28 119.2 . . ?
C28 C29 C24 119.09(19) . . ?
C28 C29 C32 120.21(19) . . ?
C24 C29 C32 120.70(17) . . ?
C25 C30 H30A 109.5 . . ?
C25 C30 H30B 109.5 . . ?
H30A C30 H30B 109.5 . . ?
C25 C30 H30C 109.5 . . ?
H30A C30 H30C 109.5 . . ?
H30B C30 H30C 109.5 . . ?
C27 C31 H31A 109.5 . . ?
C27 C31 H31B 109.5 . . ?
H31A C31 H31B 109.5 . . ?
C27 C31 H31C 109.5 . . ?
H31A C31 H31C 109.5 . . ?
H31B C31 H31C 109.5 . . ?
C29 C32 H32A 109.5 . . ?
C29 C32 H32B 109.5 . . ?
H32A C32 H32B 109.5 . . ?
C29 C32 H32C 109.5 . . ?
H32A C32 H32C 109.5 . . ?
H32B C32 H32C 109.5 . . ?
C38 C33 C34 118.25(18) . . ?
C38 C33 C23 119.70(18) . . ?
C34 C33 C23 122.05(18) . . ?
C35 C34 C33 120.6(2) . . ?
C35 C34 H34 119.7 . . ?
C33 C34 H34 119.7 . . ?
C36 C35 C34 120.6(2) . . ?
C36 C35 H35 119.7 . . ?
C34 C35 H35 119.7 . . ?
C35 C36 C37 119.51(19) . . ?
C35 C36 H36 120.2 . . ?
C37 C36 H36 120.2 . . ?
C36 C37 C38 120.4(2) . . ?
C36 C37 H37 119.8 . . ?
C38 C37 H37 119.8 . . ?
C37 C38 C33 120.71(19) . . ?
C37 C38 H38 119.6 . . ?
C33 C38 H38 119.6 . . ?

loop_
_geom_bond_atom_site_label_1
_geom_bond_atom_site_label_2
_geom_bond_distance
_geom_bond_site_symmetry_2
_geom_bond_publ_flag
O1 H1O 0.86(3) . ?
O1 H2O 0.90(3) . ?
N1 C4 1.374(3) . ?
N1 C1 1.382(2) . ?
N1 H1N 0.89(3) . ?
N2 N2 1.292(3) 2 ?
N2 C1 1.376(3) . ?
N3 C23 1.365(3) . ?
N3 C20 1.381(2) . ?
N3 H3N 0.91(3) . ?
N4 N4 1.295(3) 2_566 ?
N4 C20 1.374(2) . ?
C1 C2 1.386(3) . ?
C2 C3 1.407(3) . ?
C2 C5 1.487(3) . ?
C3 C4 1.390(3) . ?
C3 H3 0.9500 . ?
C4 C14 1.462(3) . ?
C5 C6 1.399(3) . ?
C5 C10 1.402(3) . ?
C6 C7 1.393(3) . ?
C6 C11 1.504(3) . ?
C7 C8 1.386(3) . ?
C7 H7 0.9500 . ?
C8 C9 1.381(3) . ?
C8 C12 1.510(3) . ?
C9 C10 1.394(3) . ?
C9 H9 0.9500 . ?
C10 C13 1.502(3) . ?
C11 H11A 0.9800 . ?
C11 H11B 0.9800 . ?
C11 H11C 0.9800 . ?
C12 H12A 0.9800 . ?
C12 H12B 0.9800 . ?
C12 H12C 0.9800 . ?
C13 H13A 0.9800 . ?
C13 H13B 0.9800 . ?
C13 H13C 0.9800 . ?
C14 C19 1.393(3) . ?
C14 C15 1.397(3) . ?
C15 C16 1.385(3) . ?
C15 H15 0.9500 . ?
C16 C17 1.382(4) . ?
C16 H16 0.9500 . ?
C17 C18 1.376(4) . ?
C17 H17 0.9500 . ?
C18 C19 1.389(3) . ?
C18 H18 0.9500 . ?
C19 H19 0.9500 . ?
C20 C21 1.388(3) . ?
C21 C22 1.405(3) . ?
C21 C24 1.487(3) . ?
C22 C23 1.383(3) . ?
C22 H22 0.9500 . ?
C23 C33 1.466(3) . ?
C24 C29 1.403(3) . ?
C24 C25 1.405(3) . ?
C25 C26 1.392(3) . ?
C25 C30 1.506(3) . ?
C26 C27 1.385(3) . ?
C26 H26 0.9500 . ?
C27 C28 1.387(3) . ?
C27 C31 1.509(3) . ?
C28 C29 1.397(3) . ?
C28 H28 0.9500 . ?
C29 C32 1.499(3) . ?
C30 H30A 0.9800 . ?
C30 H30B 0.9800 . ?
C30 H30C 0.9800 . ?
C31 H31A 0.9800 . ?
C31 H31B 0.9800 . ?
C31 H31C 0.9800 . ?
C32 H32A 0.9800 . ?
C32 H32B 0.9800 . ?
C32 H32C 0.9800 . ?
C33 C38 1.391(3) . ?
C33 C34 1.398(3) . ?
C34 C35 1.387(3) . ?
C34 H34 0.9500 . ?
C35 C36 1.376(3) . ?
C35 H35 0.9500 . ?
C36 C37 1.383(3) . ?
C36 H36 0.9500 . ?
C37 C38 1.389(3) . ?
C37 H37 0.9500 . ?
C38 H38 0.9500 . ?

loop_
_geom_hbond_atom_site_label_D
_geom_hbond_atom_site_label_H
_geom_hbond_atom_site_label_A
_geom_hbond_distance_DH
_geom_hbond_distance_HA
_geom_hbond_distance_DA
_geom_hbond_angle_DHA
_geom_hbond_site_symmetry_A
_geom_hbond_publ_flag
N1 H1N O1 0.89(3) 2.11(3) 3.000(2) 176(3) . yes
N3 H3N O1 0.91(3) 2.12(3) 3.019(2) 172(2) . yes

loop_
_geom_torsion_atom_site_label_1
_geom_torsion_atom_site_label_2
_geom_torsion_atom_site_label_3
_geom_torsion_atom_site_label_4
_geom_torsion
_geom_torsion_site_symmetry_1
_geom_torsion_site_symmetry_2
_geom_torsion_site_symmetry_3
_geom_torsion_site_symmetry_4
_geom_torsion_publ_flag
N2 N2 C1 N1 1.6(3) 2 . . . ?
N2 N2 C1 C2 -178.1(2) 2 . . . ?
C4 N1 C1 N2 -178.50(19) . . . . ?
C4 N1 C1 C2 1.2(2) . . . . ?
N2 C1 C2 C3 178.51(19) . . . . ?
N1 C1 C2 C3 -1.2(2) . . . . ?
N2 C1 C2 C5 -3.8(3) . . . . ?
N1 C1 C2 C5 176.50(18) . . . . ?
C1 C2 C3 C4 0.8(2) . . . . ?
C5 C2 C3 C4 -176.8(2) . . . . ?
C1 N1 C4 C3 -0.7(2) . . . . ?
C1 N1 C4 C14 -176.49(18) . . . . ?
C2 C3 C4 N1 0.0(2) . . . . ?
C2 C3 C4 C14 175.5(2) . . . . ?
C1 C2 C5 C6 83.8(3) . . . . ?
C3 C2 C5 C6 -99.0(3) . . . . ?
C1 C2 C5 C10 -95.2(3) . . . . ?
C3 C2 C5 C10 82.0(3) . . . . ?
C10 C5 C6 C7 1.9(3) . . . . ?
C2 C5 C6 C7 -177.09(18) . . . . ?
C10 C5 C6 C11 -176.7(2) . . . . ?
C2 C5 C6 C11 4.3(3) . . . . ?
C5 C6 C7 C8 -1.2(3) . . . . ?
C11 C6 C7 C8 177.4(2) . . . . ?
C6 C7 C8 C9 -0.1(3) . . . . ?
C6 C7 C8 C12 -179.4(2) . . . . ?
C7 C8 C9 C10 0.6(3) . . . . ?
C12 C8 C9 C10 179.9(2) . . . . ?
C8 C9 C10 C5 0.2(3) . . . . ?
C8 C9 C10 C13 -179.8(2) . . . . ?
C6 C5 C10 C9 -1.4(3) . . . . ?
C2 C5 C10 C9 177.57(19) . . . . ?
C6 C5 C10 C13 178.5(2) . . . . ?
C2 C5 C10 C13 -2.5(3) . . . . ?
N1 C4 C14 C19 20.0(3) . . . . ?
C3 C4 C14 C19 -154.9(2) . . . . ?
N1 C4 C14 C15 -162.0(2) . . . . ?
C3 C4 C14 C15 23.1(3) . . . . ?
C19 C14 C15 C16 1.4(3) . . . . ?
C4 C14 C15 C16 -176.69(19) . . . . ?
C14 C15 C16 C17 -0.2(3) . . . . ?
C15 C16 C17 C18 -0.5(4) . . . . ?
C16 C17 C18 C19 0.0(4) . . . . ?
C17 C18 C19 C14 1.2(4) . . . . ?
C15 C14 C19 C18 -1.9(3) . . . . ?
C4 C14 C19 C18 176.2(2) . . . . ?
N4 N4 C20 N3 0.7(3) 2_566 . . . ?
N4 N4 C20 C21 -178.4(2) 2_566 . . . ?
C23 N3 C20 N4 -178.38(19) . . . . ?
C23 N3 C20 C21 0.9(2) . . . . ?
N4 C20 C21 C22 178.64(19) . . . . ?
N3 C20 C21 C22 -0.6(2) . . . . ?
N4 C20 C21 C24 -3.2(3) . . . . ?
N3 C20 C21 C24 177.55(18) . . . . ?
C20 C21 C22 C23 0.1(2) . . . . ?
C24 C21 C22 C23 -178.0(2) . . . . ?
C20 N3 C23 C22 -0.8(2) . . . . ?
C20 N3 C23 C33 -178.67(19) . . . . ?
C21 C22 C23 N3 0.4(2) . . . . ?
C21 C22 C23 C33 178.1(2) . . . . ?
C20 C21 C24 C29 79.0(3) . . . . ?
C22 C21 C24 C29 -103.2(3) . . . . ?
C20 C21 C24 C25 -100.9(3) . . . . ?
C22 C21 C24 C25 76.9(3) . . . . ?
C29 C24 C25 C26 -2.8(3) . . . . ?
C21 C24 C25 C26 177.07(19) . . . . ?
C29 C24 C25 C30 176.8(2) . . . . ?
C21 C24 C25 C30 -3.3(3) . . . . ?
C24 C25 C26 C27 0.6(3) . . . . ?
C30 C25 C26 C27 -179.0(2) . . . . ?
C25 C26 C27 C28 1.3(3) . . . . ?
C25 C26 C27 C31 -178.4(2) . . . . ?
C26 C27 C28 C29 -1.1(3) . . . . ?
C31 C27 C28 C29 178.6(2) . . . . ?
C27 C28 C29 C24 -1.1(3) . . . . ?
C27 C28 C29 C32 178.8(2) . . . . ?
C25 C24 C29 C28 3.1(3) . . . . ?
C21 C24 C29 C28 -176.86(18) . . . . ?
C25 C24 C29 C32 -176.8(2) . . . . ?
C21 C24 C29 C32 3.3(3) . . . . ?
N3 C23 C33 C38 -160.2(2) . . . . ?
C22 C23 C33 C38 22.4(3) . . . . ?
N3 C23 C33 C34 20.7(3) . . . . ?
C22 C23 C33 C34 -156.8(2) . . . . ?
C38 C33 C34 C35 -1.0(3) . . . . ?
C23 C33 C34 C35 178.2(2) . . . . ?
C33 C34 C35 C36 0.4(4) . . . . ?
C34 C35 C36 C37 0.2(4) . . . . ?
C35 C36 C37 C38 -0.2(3) . . . . ?
C36 C37 C38 C33 -0.5(3) . . . . ?
C34 C33 C38 C37 1.0(3) . . . . ?
C23 C33 C38 C37 -178.18(19) . . . . ?
